data_7106965
loop_
_publ_author_name
'Dominik Cincic'
'Marina Juribasic'
'Darko Babic'
'Kresimir Molcanov'
'Primoz Sket'
'Janez Plavec'
'Manda Curic'

_publ_section_title
;
 New insight into solid-state molecular dynamics: mechanochemical
 synthesis of azobenzene/triphenylphosphine palladacycles
;
_journal_name_full Chem.Commun.
_journal_page_first 11543
_journal_paper_doi 10.1039/c1cc15377c
_journal_volume 47
_journal_year 2011
_chemical_formula_moiety 'C49 H40 Cl2 N2 P2 Pd2'
_chemical_formula_sum 'C49 H40 Cl2 N2 P2 Pd2'
_chemical_formula_weight 1002.47
_space_group_IT_number 14
_symmetry_cell_setting monoclinic
_symmetry_space_group_name_Hall '-P 2yn'
_symmetry_space_group_name_H-M 'P 1 21/n 1'
_audit_creation_date 2011-05-12T16:16:45-00:00
_audit_creation_method 'WinGX routine CIF_UPDATE'
_cell_angle_alpha 90
_cell_angle_beta 109.3200(10)
_cell_angle_gamma 90
_cell_formula_units_Z 4
_cell_length_a 13.36700(10)
_cell_length_b 18.4303(2)
_cell_length_c 18.4227(2)
_cell_measurement_reflns_used 12070
_cell_measurement_temperature 293(2)
_cell_measurement_theta_max 75.9142
_cell_measurement_theta_min 2.5394
_cell_volume 4282.99(8)
_computing_cell_refinement
;
CrysAlisPro, Oxford Diffraction Ltd.,
Version 1.171.34.40 (release 27-08-2010 CrysAlis171 .NET)
(compiled Aug 27 2010,11:50:40)
;
_computing_data_collection
;
CrysAlisPro, Oxford Diffraction Ltd.,
Version 1.171.34.40 (release 27-08-2010 CrysAlis171 .NET)
(compiled Aug 27 2010,11:50:40)
;
_computing_data_reduction
;
CrysAlisPro, Oxford Diffraction Ltd.,
Version 1.171.34.40 (release 27-08-2010 CrysAlis171 .NET)
(compiled Aug 27 2010,11:50:40)
;
_computing_molecular_graphics 'Ortep-3 for Windows (Farrugia, 1997)'
_computing_publication_material 'WinGX publication routines (Farrugia, 1999)'
_computing_structure_refinement 'SHELXL-97 (Sheldrick, 1997)'
_computing_structure_solution 'SHELXS-86 (Sheldrick, 1986)'
_diffrn_ambient_temperature 293(2)
_diffrn_measured_fraction_theta_full 0.989
_diffrn_measured_fraction_theta_max 0.989
_diffrn_measurement_device_type 'Xcalibur, Ruby'
_diffrn_measurement_method '\w scans'
_diffrn_radiation_probe x-ray
_diffrn_radiation_type CuK\a
_diffrn_radiation_wavelength 1.54179
_diffrn_reflns_av_R_equivalents 0.0308
_diffrn_reflns_limit_h_max 16
_diffrn_reflns_limit_h_min -10
_diffrn_reflns_limit_k_max 22
_diffrn_reflns_limit_k_min -23
_diffrn_reflns_limit_l_max 23
_diffrn_reflns_limit_l_min -22
_diffrn_reflns_number 23737
_diffrn_reflns_theta_full 76.1
_diffrn_reflns_theta_max 76.1
_diffrn_reflns_theta_min 3.49
_exptl_absorpt_coefficient_mu 8.911
_exptl_absorpt_correction_T_max 1
_exptl_absorpt_correction_T_min 0.35712
_exptl_absorpt_correction_type multi-scan
_exptl_crystal_colour yellow
_exptl_crystal_density_diffrn 1.555
_exptl_crystal_density_method 'not measured'
_exptl_crystal_description prism
_exptl_crystal_F_000 2016
_exptl_crystal_size_max 0.1
_exptl_crystal_size_mid 0.1
_exptl_crystal_size_min 0.1
_refine_diff_density_max 2.274
_refine_diff_density_min -2.388
_refine_ls_extinction_method none
_refine_ls_goodness_of_fit_ref 1.026
_refine_ls_hydrogen_treatment constr
_refine_ls_matrix_type full
_refine_ls_number_parameters 514
_refine_ls_number_reflns 8856
_refine_ls_number_restraints 0
_refine_ls_restrained_S_all 1.026
_refine_ls_R_factor_gt 0.0543
_refine_ls_shift/su_max 0.001
_refine_ls_structure_factor_coef Fsqd
_refine_ls_weighting_details 'calc w=1/[\s^2^(Fo^2^)+(0.0478P)^2^+14.8687P] where P=(Fo^2^+2Fc^2^)/3'
_refine_ls_weighting_scheme calc
_refine_ls_wR_factor_ref 0.1369
_reflns_number_gt 7544
_reflns_number_total 8856
_reflns_threshold_expression >2sigma(I)
_cod_data_source_file c1cc15377c.txt
_cod_data_source_block manda-mab
_cod_original_cell_volume 4282.99(7)
_cod_database_code 7106965

loop_
_symmetry_equiv_pos_as_xyz
'x, y, z'
'-x+1/2, y+1/2, -z+1/2'
'-x, -y, -z'
'x-1/2, -y-1/2, z-1/2'

loop_
_atom_site_label
_atom_site_type_symbol
_atom_site_fract_x
_atom_site_fract_y
_atom_site_fract_z
_atom_site_U_iso_or_equiv
_atom_site_adp_type
_atom_site_occupancy
_atom_site_calc_flag
_atom_site_refinement_flags
Pd2 Pd 0.68849(3) 0.72677(2) 0.48715(2) 0.04697(11) Uani 1 d .
Pd1 Pd 0.78237(3) 0.87948(2) 0.55894(3) 0.05588(13) Uani 1 d .
P2 P 0.79928(10) 0.63222(7) 0.49966(7) 0.0446(3) Uani 1 d .
Cl1 Cl 0.60466(12) 0.84337(9) 0.47947(8) 0.0605(3) Uani 1 d .
Cl2 Cl 0.61160(12) 0.67878(9) 0.57754(8) 0.0623(4) Uani 1 d .
P1 P 0.72649(11) 0.92797(8) 0.65195(8) 0.0504(3) Uani 1 d .
N1 N 0.8542(5) 0.8513(3) 0.4775(4) 0.0711(16) Uani 1 d .
C37 C 0.8827(5) 0.6164(3) 0.5998(3) 0.0537(13) Uani 1 d .
C31 C 0.7333(4) 0.5468(3) 0.4626(3) 0.0500(12) Uani 1 d .
C13 C 0.5862(4) 0.9135(3) 0.6388(3) 0.0520(12) Uani 1 d .
N2 N 0.9487(5) 0.8762(4) 0.4906(5) 0.091(2) Uani 1 d .
C8 C 0.7311(6) 0.7623(4) 0.3984(3) 0.0653(18) Uani 1 d .
C14 C 0.5557(5) 0.8431(4) 0.6481(4) 0.0637(15) Uani 1 d .
H14 H 0.6053 0.8058 0.6595 0.076 Uiso 1 calc R
C30 C 0.8636(5) 0.8422(4) 0.7688(4) 0.0664(16) Uani 1 d .
H30 H 0.8861 0.8217 0.7307 0.08 Uiso 1 calc R
C43 C 0.8986(4) 0.6432(3) 0.4517(4) 0.0553(13) Uani 1 d .
C16 C 0.3784(5) 0.8835(5) 0.6233(5) 0.084(2) Uani 1 d .
H16 H 0.3085 0.8732 0.6188 0.101 Uiso 1 calc R
C9 C 0.6833(7) 0.7312(5) 0.3270(4) 0.085(2) Uani 1 d .
H9 H 0.6339 0.6941 0.3204 0.102 Uiso 1 calc R
C15 C 0.4524(6) 0.8287(5) 0.6404(4) 0.078(2) Uani 1 d .
H15 H 0.432 0.7816 0.6468 0.094 Uiso 1 calc R
C25 C 0.7868(4) 0.8949(4) 0.7504(3) 0.0577(14) Uani 1 d .
C1 C 0.9923(6) 0.9112(4) 0.5614(6) 0.081(2) Uani 1 d .
C6 C 1.0984(6) 0.9402(5) 0.5818(6) 0.093(3) Uani 1 d .
H6 H 1.1355 0.938 0.5471 0.111 Uiso 1 calc R
C2 C 0.9336(5) 0.9181(4) 0.6117(5) 0.075(2) Uani 1 d .
C7 C 0.8071(6) 0.8181(4) 0.4073(5) 0.077(2) Uani 1 d .
C19 C 0.7451(5) 1.0259(3) 0.6552(3) 0.0565(13) Uani 1 d .
C18 C 0.5109(5) 0.9681(4) 0.6205(4) 0.0647(15) Uani 1 d .
H18 H 0.5305 1.0153 0.6135 0.078 Uiso 1 calc R
C44 C 0.8821(7) 0.6189(4) 0.3788(4) 0.080(2) Uani 1 d .
H44 H 0.822 0.5914 0.3541 0.096 Uiso 1 calc R
C32 C 0.6246(5) 0.5411(4) 0.4465(3) 0.0616(15) Uani 1 d .
H32 H 0.5865 0.5808 0.4542 0.074 Uiso 1 calc R
C36 C 0.7869(6) 0.4864(4) 0.4490(4) 0.0710(17) Uani 1 d .
H36 H 0.8596 0.489 0.4585 0.085 Uiso 1 calc R
C33 C 0.5727(6) 0.4772(4) 0.4192(4) 0.0746(18) Uani 1 d .
H33 H 0.5 0.4741 0.4092 0.09 Uiso 1 calc R
C34 C 0.6265(7) 0.4182(4) 0.4064(4) 0.079(2) Uani 1 d .
H34 H 0.5906 0.3752 0.3877 0.095 Uiso 1 calc R
C29 C 0.9080(6) 0.8196(4) 0.8452(4) 0.077(2) Uani 1 d .
H29 H 0.9606 0.7843 0.858 0.093 Uiso 1 calc R
C28 C 0.8743(6) 0.8491(5) 0.9008(4) 0.082(2) Uani 1 d .
H28 H 0.9048 0.834 0.9516 0.098 Uiso 1 calc R
C26 C 0.7519(6) 0.9226(4) 0.8082(4) 0.0724(18) Uani 1 d .
H26 H 0.6975 0.9567 0.796 0.087 Uiso 1 calc R
C12 C 0.8380(9) 0.8394(5) 0.3441(5) 0.100(3) Uani 1 d .
H12 H 0.8917 0.8733 0.3504 0.12 Uiso 1 calc R
C10 C 0.7132(8) 0.7586(5) 0.2612(4) 0.092(3) Uani 1 d .
C27 C 0.7969(6) 0.9002(5) 0.8831(4) 0.082(2) Uani 1 d .
H27 H 0.7743 0.9199 0.9215 0.098 Uiso 1 calc R
C35 C 0.7333(7) 0.4228(4) 0.4215(5) 0.082(2) Uani 1 d .
H35 H 0.7704 0.3828 0.4131 0.099 Uiso 1 calc R
C11 C 0.7899(8) 0.8107(5) 0.2765(6) 0.097(3) Uani 1 d .
H11 H 0.8097 0.8273 0.2355 0.116 Uiso 1 calc R
C42 C 0.8772(7) 0.6608(5) 0.6570(4) 0.092(3) Uani 1 d .
H42 H 0.8271 0.6978 0.6458 0.11 Uiso 1 calc R
C3 C 0.9836(5) 0.9505(4) 0.6800(5) 0.080(2) Uani 1 d .
H3 H 0.9468 0.9555 0.7147 0.096 Uiso 1 calc R
C17 C 0.4067(5) 0.9527(5) 0.6127(4) 0.077(2) Uani 1 d .
H17 H 0.3561 0.9894 0.6004 0.093 Uiso 1 calc R
C20 C 0.7027(7) 1.0630(4) 0.5868(4) 0.084(2) Uani 1 d .
H20 H 0.6667 1.0381 0.5418 0.101 Uiso 1 calc R
C40 C 1.0200(6) 0.6011(4) 0.7491(4) 0.077(2) Uani 1 d .
H40 H 1.0683 0.5973 0.7986 0.092 Uiso 1 calc R
C24 C 0.7981(7) 1.0648(4) 0.7205(4) 0.081(2) Uani 1 d .
H24 H 0.8258 1.0408 0.7673 0.097 Uiso 1 calc R
C48 C 0.9864(6) 0.6844(5) 0.4866(5) 0.088(2) Uani 1 d .
H48 H 0.9986 0.7016 0.5362 0.105 Uiso 1 calc R
C23 C 0.8103(8) 1.1390(5) 0.7175(5) 0.097(3) Uani 1 d .
H23 H 0.8473 1.1643 0.7619 0.116 Uiso 1 calc R
C4 C 1.0919(7) 0.9780(5) 0.7026(8) 0.116(4) Uani 1 d .
H4 H 1.1241 0.9998 0.7502 0.139 Uiso 1 calc R
C22 C 0.7690(8) 1.1752(5) 0.6503(6) 0.094(3) Uani 1 d .
H22 H 0.778 1.2251 0.6482 0.113 Uiso 1 calc R
C5 C 1.1426(8) 0.9703(5) 0.6512(7) 0.107(3) Uani 1 d .
H5 H 1.2121 0.9867 0.6645 0.129 Uiso 1 calc R
C41 C 0.9450(7) 0.6519(6) 0.7320(5) 0.100(3) Uani 1 d .
H41 H 0.9379 0.6817 0.7707 0.119 Uiso 1 calc R
C38 C 0.9558(9) 0.5632(6) 0.6194(5) 0.129(5) Uani 1 d .
H38 H 0.9602 0.5307 0.582 0.155 Uiso 1 calc R
C46 C 1.0402(9) 0.6733(6) 0.3752(7) 0.112(4) Uani 1 d .
H46 H 1.0889 0.682 0.35 0.135 Uiso 1 calc R
C47 C 1.0582(7) 0.7008(6) 0.4481(7) 0.113(3) Uani 1 d .
H47 H 1.117 0.7297 0.4713 0.136 Uiso 1 calc R
C45 C 0.9534(9) 0.6344(6) 0.3407(6) 0.109(3) Uani 1 d .
H45 H 0.9407 0.6175 0.2909 0.13 Uiso 1 calc R
C49 C 0.6581(10) 0.7290(6) 0.1873(5) 0.123(4) Uani 1 d .
H49A H 0.6083 0.6933 0.1919 0.184 Uiso 1 calc R
H49B H 0.708 0.7067 0.1668 0.184 Uiso 1 calc R
H49C H 0.6211 0.767 0.1534 0.184 Uiso 1 calc R
C39 C 1.0242(10) 0.5559(6) 0.6937(5) 0.140(5) Uani 1 d .
H39 H 1.0742 0.5188 0.7054 0.168 Uiso 1 calc R
C21 C 0.7140(9) 1.1374(5) 0.5857(6) 0.107(3) Uani 1 d .
H21 H 0.6835 1.1624 0.5398 0.129 Uiso 1 calc R

loop_
_atom_site_aniso_label
_atom_site_aniso_U_11
_atom_site_aniso_U_22
_atom_site_aniso_U_33
_atom_site_aniso_U_23
_atom_site_aniso_U_13
_atom_site_aniso_U_12
Pd2 0.0497(2) 0.0547(2) 0.03854(18) 0.00320(15) 0.01723(15) 0.00877(17)
Pd1 0.0542(2) 0.0545(2) 0.0707(3) 0.0125(2) 0.0364(2) 0.01084(18)
P2 0.0458(6) 0.0460(7) 0.0441(6) 0.0014(5) 0.0178(5) 0.0026(5)
Cl1 0.0613(8) 0.0690(9) 0.0529(7) 0.0061(6) 0.0212(6) 0.0231(7)
Cl2 0.0683(8) 0.0697(9) 0.0565(7) -0.0025(6) 0.0311(7) -0.0078(7)
P1 0.0412(6) 0.0595(8) 0.0515(7) 0.0030(6) 0.0167(5) 0.0043(6)
N1 0.099(4) 0.055(3) 0.084(4) 0.014(3) 0.064(3) 0.019(3)
C37 0.055(3) 0.056(3) 0.049(3) 0.004(2) 0.017(2) -0.004(3)
C31 0.055(3) 0.048(3) 0.048(3) 0.002(2) 0.018(2) 0.000(2)
C13 0.045(3) 0.066(3) 0.048(3) -0.004(2) 0.019(2) 0.004(2)
N2 0.089(4) 0.076(4) 0.144(6) 0.039(4) 0.089(5) 0.023(3)
C8 0.083(4) 0.079(4) 0.042(3) 0.017(3) 0.031(3) 0.038(4)
C14 0.055(3) 0.070(4) 0.072(4) -0.007(3) 0.028(3) 0.002(3)
C30 0.062(4) 0.068(4) 0.065(4) 0.006(3) 0.016(3) -0.002(3)
C43 0.048(3) 0.057(3) 0.067(3) 0.010(3) 0.027(3) 0.005(2)
C16 0.048(3) 0.121(7) 0.087(5) -0.019(5) 0.026(3) -0.002(4)
C9 0.096(5) 0.112(6) 0.048(3) 0.019(4) 0.028(3) 0.051(5)
C15 0.063(4) 0.086(5) 0.092(5) -0.015(4) 0.033(4) -0.017(4)
C25 0.041(3) 0.071(4) 0.056(3) 0.012(3) 0.010(2) -0.001(3)
C1 0.083(5) 0.058(4) 0.123(7) 0.005(4) 0.064(5) 0.010(4)
C6 0.068(5) 0.089(6) 0.146(8) 0.026(6) 0.070(5) 0.020(4)
C2 0.055(3) 0.061(4) 0.127(6) 0.029(4) 0.055(4) 0.013(3)
C7 0.096(5) 0.064(4) 0.098(5) 0.040(4) 0.070(5) 0.029(4)
C19 0.051(3) 0.060(3) 0.061(3) 0.001(3) 0.021(3) 0.001(3)
C18 0.056(3) 0.072(4) 0.069(4) 0.000(3) 0.024(3) 0.009(3)
C44 0.092(5) 0.091(5) 0.076(4) -0.001(4) 0.051(4) -0.002(4)
C32 0.058(3) 0.066(4) 0.061(3) -0.014(3) 0.020(3) -0.008(3)
C36 0.065(4) 0.065(4) 0.083(4) -0.008(3) 0.024(3) 0.005(3)
C33 0.068(4) 0.082(5) 0.075(4) -0.013(4) 0.025(3) -0.017(4)
C34 0.097(6) 0.065(4) 0.072(4) -0.013(3) 0.023(4) -0.023(4)
C29 0.059(4) 0.079(5) 0.078(5) 0.016(4) 0.001(3) 0.004(3)
C28 0.076(5) 0.104(6) 0.055(4) 0.007(4) 0.007(3) -0.023(4)
C26 0.064(4) 0.092(5) 0.063(4) 0.003(4) 0.024(3) 0.003(4)
C12 0.162(9) 0.078(5) 0.092(6) 0.021(4) 0.087(6) 0.029(6)
C10 0.112(6) 0.113(7) 0.045(3) -0.006(4) 0.016(4) 0.058(6)
C27 0.074(5) 0.109(6) 0.059(4) 0.003(4) 0.018(3) -0.006(4)
C35 0.093(6) 0.054(4) 0.101(6) -0.014(4) 0.033(5) 0.002(4)
C11 0.113(7) 0.089(6) 0.093(6) 0.024(5) 0.040(5) 0.008(5)
C42 0.081(5) 0.115(7) 0.065(4) -0.021(4) 0.005(4) 0.029(5)
C3 0.050(3) 0.071(4) 0.116(6) 0.002(4) 0.026(4) -0.004(3)
C17 0.049(3) 0.101(6) 0.080(4) -0.007(4) 0.020(3) 0.015(4)
C20 0.108(6) 0.074(5) 0.062(4) 0.006(3) 0.018(4) -0.002(4)
C40 0.083(5) 0.074(4) 0.056(4) 0.008(3) 0.000(3) -0.007(4)
C24 0.096(6) 0.077(5) 0.064(4) -0.002(4) 0.018(4) -0.006(4)
C48 0.068(4) 0.099(6) 0.104(6) 0.000(5) 0.038(4) -0.012(4)
C23 0.129(8) 0.076(5) 0.078(5) -0.016(4) 0.025(5) -0.019(5)
C4 0.085(5) 0.073(5) 0.223(12) 0.051(6) 0.097(7) 0.028(4)
C22 0.117(7) 0.065(5) 0.111(7) 0.001(5) 0.052(6) -0.006(5)
C5 0.077(5) 0.075(5) 0.178(11) -0.015(6) 0.052(6) -0.007(4)
C41 0.084(5) 0.129(8) 0.067(4) -0.027(5) 0.001(4) 0.024(5)
C38 0.164(10) 0.124(8) 0.065(5) -0.016(5) -0.008(5) 0.092(8)
C46 0.108(7) 0.116(8) 0.149(10) 0.031(7) 0.091(7) 0.020(6)
C47 0.070(5) 0.110(7) 0.169(11) 0.019(7) 0.052(6) -0.015(5)
C45 0.129(8) 0.124(8) 0.107(7) 0.001(6) 0.086(7) -0.002(7)
C49 0.146(10) 0.130(9) 0.083(6) -0.016(6) 0.027(6) 0.000(8)
C39 0.175(11) 0.122(8) 0.078(6) -0.001(5) -0.019(6) 0.090(8)
C21 0.151(9) 0.077(5) 0.090(6) 0.018(5) 0.034(6) -0.003(6)

loop_
_atom_type_symbol
_atom_type_description
_atom_type_scat_dispersion_real
_atom_type_scat_dispersion_imag
_atom_type_scat_source
C C 0.0181 0.0091 'International Tables Vol C Tables 4.2.6.8 and 6.1.1.4'
H H 0 0 'International Tables Vol C Tables 4.2.6.8 and 6.1.1.4'
Cl Cl 0.3639 0.7018 'International Tables Vol C Tables 4.2.6.8 and 6.1.1.4'
N N 0.0311 0.018 'International Tables Vol C Tables 4.2.6.8 and 6.1.1.4'
P P 0.2955 0.4335 'International Tables Vol C Tables 4.2.6.8 and 6.1.1.4'
Pd Pd 0.1215 3.9337 'International Tables Vol C Tables 4.2.6.8 and 6.1.1.4'

loop_
_geom_angle_atom_site_label_1
_geom_angle_atom_site_label_2
_geom_angle_atom_site_label_3
_geom_angle
C8 Pd2 P2 88.96(17)
C8 Pd2 Cl2 170.8(2)
P2 Pd2 Cl2 93.56(5)
C8 Pd2 Cl1 84.99(17)
P2 Pd2 Cl1 167.49(6)
Cl2 Pd2 Cl1 94.13(5)
C8 Pd2 Pd1 82.6(2)
P2 Pd2 Pd1 119.11(4)
Cl2 Pd2 Pd1 103.78(4)
Cl1 Pd2 Pd1 49.24(4)
C2 Pd1 N1 79.2(3)
C2 Pd1 P1 91.4(2)
N1 Pd1 P1 169.11(18)
C2 Pd1 Cl1 171.4(2)
N1 Pd1 Cl1 95.1(2)
P1 Pd1 Cl1 93.58(5)
C2 Pd1 Pd2 133.79(19)
N1 Pd1 Pd2 72.21(17)
P1 Pd1 Pd2 118.62(4)
Cl1 Pd1 Pd2 48.46(4)
C31 P2 C43 104.6(3)
C31 P2 C37 107.3(3)
C43 P2 C37 101.9(3)
C31 P2 Pd2 114.21(19)
C43 P2 Pd2 115.00(19)
C37 P2 Pd2 112.7(2)
Pd2 Cl1 Pd1 82.30(4)
C19 P1 C25 106.7(3)
C19 P1 C13 105.8(3)
C25 P1 C13 100.3(3)
C19 P1 Pd1 109.8(2)
C25 P1 Pd1 118.1(2)
C13 P1 Pd1 114.97(18)
N2 N1 C7 116.6(6)
N2 N1 Pd1 115.5(5)
C7 N1 Pd1 127.3(5)
C38 C37 C42 116.9(6)
C38 C37 P2 122.0(5)
C42 C37 P2 121.0(5)
C32 C31 C36 117.8(6)
C32 C31 P2 119.3(5)
C36 C31 P2 123.0(5)
C18 C13 C14 119.3(6)
C18 C13 P1 123.9(5)
C14 C13 P1 116.8(4)
N1 N2 C1 114.8(6)
C9 C8 C7 119.9(6)
C9 C8 Pd2 118.2(6)
C7 C8 Pd2 121.9(5)
C15 C14 C13 119.8(7)
C15 C14 H14 120.1
C13 C14 H14 120.1
C25 C30 C29 119.6(7)
C25 C30 H30 120.2
C29 C30 H30 120.2
C44 C43 C48 118.7(7)
C44 C43 P2 122.1(5)
C48 C43 P2 118.7(5)
C17 C16 C15 120.5(7)
C17 C16 H16 119.7
C15 C16 H16 119.7
C8 C9 C10 118.1(9)
C8 C9 H9 121
C10 C9 H9 121
C14 C15 C16 120.4(8)
C14 C15 H15 119.8
C16 C15 H15 119.8
C30 C25 C26 118.9(6)
C30 C25 P1 121.9(5)
C26 C25 P1 119.2(5)
N2 C1 C2 120.4(7)
N2 C1 C6 119.0(7)
C2 C1 C6 120.6(9)
C5 C6 C1 119.2(8)
C5 C6 H6 120.4
C1 C6 H6 120.4
C3 C2 C1 116.2(7)
C3 C2 Pd1 134.3(5)
C1 C2 Pd1 109.4(7)
N1 C7 C12 118.9(8)
N1 C7 C8 121.1(5)
C12 C7 C8 120.0(8)
C20 C19 C24 118.5(7)
C20 C19 P1 116.8(5)
C24 C19 P1 124.7(5)
C17 C18 C13 120.2(7)
C17 C18 H18 119.9
C13 C18 H18 119.9
C43 C44 C45 121.1(9)
C43 C44 H44 119.5
C45 C44 H44 119.5
C33 C32 C31 120.6(6)
C33 C32 H32 119.7
C31 C32 H32 119.7
C35 C36 C31 120.7(7)
C35 C36 H36 119.6
C31 C36 H36 119.6
C34 C33 C32 121.0(7)
C34 C33 H33 119.5
C32 C33 H33 119.5
C35 C34 C33 119.3(7)
C35 C34 H34 120.3
C33 C34 H34 120.3
C28 C29 C30 120.2(7)
C28 C29 H29 119.9
C30 C29 H29 119.9
C27 C28 C29 120.8(7)
C27 C28 H28 119.6
C29 C28 H28 119.6
C27 C26 C25 120.7(7)
C27 C26 H26 119.6
C25 C26 H26 119.6
C11 C12 C7 119.1(10)
C11 C12 H12 120.4
C7 C12 H12 120.4
C11 C10 C49 125.7(10)
C11 C10 C9 117.2(7)
C49 C10 C9 117.1(10)
C28 C27 C26 119.7(8)
C28 C27 H27 120.1
C26 C27 H27 120.1
C34 C35 C36 120.6(7)
C34 C35 H35 119.7
C36 C35 H35 119.7
C12 C11 C10 125.4(9)
C12 C11 H11 117.3
C10 C11 H11 117.3
C37 C42 C41 121.1(8)
C37 C42 H42 119.4
C41 C42 H42 119.4
C2 C3 C4 123.9(9)
C2 C3 H3 118.1
C4 C3 H3 118.1
C16 C17 C18 119.6(7)
C16 C17 H17 120.2
C18 C17 H17 120.2
C19 C20 C21 119.4(8)
C19 C20 H20 120.3
C21 C20 H20 120.3
C41 C40 C39 118.5(7)
C41 C40 H40 120.7
C39 C40 H40 120.7
C19 C24 C23 120.8(7)
C19 C24 H24 119.6
C23 C24 H24 119.6
C43 C48 C47 120.4(9)
C43 C48 H48 119.8
C47 C48 H48 119.8
C22 C23 C24 120.5(8)
C22 C23 H23 119.7
C24 C23 H23 119.7
C5 C4 C3 116.5(11)
C5 C4 H4 121.7
C3 C4 H4 121.7
C23 C22 C21 119.0(8)
C23 C22 H22 120.5
C21 C22 H22 120.5
C6 C5 C4 123.5(10)
C6 C5 H5 118.3
C4 C5 H5 118.3
C40 C41 C42 120.7(8)
C40 C41 H41 119.6
C42 C41 H41 119.6
C37 C38 C39 121.4(8)
C37 C38 H38 119.3
C39 C38 H38 119.3
C45 C46 C47 120.4(8)
C45 C46 H46 119.8
C47 C46 H46 119.8
C46 C47 C48 119.0(9)
C46 C47 H47 120.5
C48 C47 H47 120.5
C46 C45 C44 120.3(9)
C46 C45 H45 119.8
C44 C45 H45 119.8
C10 C49 H49A 109.5
C10 C49 H49B 109.5
H49A C49 H49B 109.5
C10 C49 H49C 109.5
H49A C49 H49C 109.5
H49B C49 H49C 109.5
C40 C39 C38 121.1(8)
C40 C39 H39 119.4
C38 C39 H39 119.4
C22 C21 C20 121.6(8)
C22 C21 H21 119.2
C20 C21 H21 119.2

loop_
_geom_bond_atom_site_label_1
_geom_bond_atom_site_label_2
_geom_bond_distance
Pd2 C8 2.011(6)
Pd2 P2 2.2488(14)
Pd2 Cl2 2.3967(14)
Pd2 Cl1 2.4059(15)
Pd2 Pd1 3.1855(6)
Pd1 C2 2.058(8)
Pd1 N1 2.097(5)
Pd1 P1 2.2670(15)
Pd1 Cl1 2.4348(17)
P2 C31 1.823(6)
P2 C43 1.833(6)
P2 C37 1.836(6)
P1 C19 1.821(6)
P1 C25 1.829(6)
P1 C13 1.829(6)
N1 N2 1.289(9)
N1 C7 1.380(10)
C37 C38 1.347(10)
C37 C42 1.354(9)
C31 C32 1.387(8)
C31 C36 1.390(8)
C13 C18 1.384(8)
C13 C14 1.388(9)
N2 C1 1.397(11)
C8 C9 1.382(10)
C8 C7 1.417(11)
C14 C15 1.366(9)
C14 H14 0.93
C30 C25 1.372(9)
C30 C29 1.397(9)
C30 H30 0.93
C43 C44 1.363(9)
C43 C48 1.366(10)
C16 C17 1.363(11)
C16 C15 1.374(11)
C16 H16 0.93
C9 C10 1.486(11)
C9 H9 0.93
C15 H15 0.93
C25 C26 1.393(9)
C1 C2 1.405(10)
C1 C6 1.444(11)
C6 C5 1.339(13)
C6 H6 0.93
C2 C3 1.354(11)
C7 C12 1.413(9)
C19 C20 1.379(9)
C19 C24 1.379(9)
C18 C17 1.381(9)
C18 H18 0.93
C44 C45 1.388(10)
C44 H44 0.93
C32 C33 1.375(9)
C32 H32 0.93
C36 C35 1.379(10)
C36 H36 0.93
C33 C34 1.366(11)
C33 H33 0.93
C34 C35 1.365(11)
C34 H34 0.93
C29 C28 1.361(11)
C29 H29 0.93
C28 C27 1.357(12)
C28 H28 0.93
C26 C27 1.374(10)
C26 H26 0.93
C12 C11 1.308(13)
C12 H12 0.93
C10 C11 1.365(13)
C10 C49 1.424(11)
C27 H27 0.93
C35 H35 0.93
C11 H11 0.93
C42 C41 1.390(10)
C42 H42 0.93
C3 C4 1.458(11)
C3 H3 0.93
C17 H17 0.93
C20 C21 1.381(11)
C20 H20 0.93
C40 C41 1.330(11)
C40 C39 1.333(12)
C40 H40 0.93
C24 C23 1.380(11)
C24 H24 0.93
C48 C47 1.402(12)
C48 H48 0.93
C23 C22 1.351(12)
C23 H23 0.93
C4 C5 1.342(14)
C4 H4 0.93
C22 C21 1.365(13)
C22 H22 0.93
C5 H5 0.93
C41 H41 0.93
C38 C39 1.378(11)
C38 H38 0.93
C46 C45 1.332(15)
C46 C47 1.379(15)
C46 H46 0.93
C47 H47 0.93
C45 H45 0.93
C49 H49A 0.96
C49 H49B 0.96
C49 H49C 0.96
C39 H39 0.93
C21 H21 0.93

loop_
_geom_torsion_atom_site_label_1
_geom_torsion_atom_site_label_2
_geom_torsion_atom_site_label_3
_geom_torsion_atom_site_label_4
_geom_torsion
C8 Pd2 Pd1 C2 -78.9(3)
P2 Pd2 Pd1 C2 5.7(3)
Cl2 Pd2 Pd1 C2 107.8(3)
Cl1 Pd2 Pd1 C2 -168.7(3)
C8 Pd2 Pd1 N1 -24.3(2)
P2 Pd2 Pd1 N1 60.30(18)
Cl2 Pd2 Pd1 N1 162.41(18)
Cl1 Pd2 Pd1 N1 -114.10(18)
C8 Pd2 Pd1 P1 156.89(18)
P2 Pd2 Pd1 P1 -118.46(6)
Cl2 Pd2 Pd1 P1 -16.35(6)
Cl1 Pd2 Pd1 P1 67.14(6)
C8 Pd2 Pd1 Cl1 89.76(18)
P2 Pd2 Pd1 Cl1 174.40(6)
Cl2 Pd2 Pd1 Cl1 -83.49(6)
C8 Pd2 P2 C31 -103.8(3)
Cl2 Pd2 P2 C31 67.39(19)
Cl1 Pd2 P2 C31 -164.7(3)
Pd1 Pd2 P2 C31 175.32(19)
C8 Pd2 P2 C43 17.3(3)
Cl2 Pd2 P2 C43 -171.6(2)
Cl1 Pd2 P2 C43 -43.7(3)
Pd1 Pd2 P2 C43 -63.6(2)
C8 Pd2 P2 C37 133.5(3)
Cl2 Pd2 P2 C37 -55.4(2)
Cl1 Pd2 P2 C37 72.5(3)
Pd1 Pd2 P2 C37 52.5(2)
C8 Pd2 Cl1 Pd1 -84.5(2)
P2 Pd2 Cl1 Pd1 -23.2(2)
Cl2 Pd2 Cl1 Pd1 104.66(5)
N1 Pd1 Cl1 Pd2 60.76(15)
P1 Pd1 Cl1 Pd2 -125.86(5)
C2 Pd1 P1 C19 60.1(3)
N1 Pd1 P1 C19 29.7(9)
Cl1 Pd1 P1 C19 -112.9(2)
Pd2 Pd1 P1 C19 -156.6(2)
C2 Pd1 P1 C25 -62.6(3)
N1 Pd1 P1 C25 -93.0(9)
Cl1 Pd1 P1 C25 124.5(2)
Pd2 Pd1 P1 C25 80.8(2)
C2 Pd1 P1 C13 179.2(3)
N1 Pd1 P1 C13 148.8(9)
Cl1 Pd1 P1 C13 6.3(2)
Pd2 Pd1 P1 C13 -37.5(2)
C2 Pd1 N1 N2 -7.6(5)
P1 Pd1 N1 N2 23.4(12)
Cl1 Pd1 N1 N2 165.9(4)
Pd2 Pd1 N1 N2 -150.8(5)
C2 Pd1 N1 C7 -178.0(5)
P1 Pd1 N1 C7 -146.9(7)
Cl1 Pd1 N1 C7 -4.5(5)
Pd2 Pd1 N1 C7 38.8(5)
C31 P2 C37 C38 54.7(9)
C43 P2 C37 C38 -55.0(9)
Pd2 P2 C37 C38 -178.8(8)
C31 P2 C37 C42 -129.0(6)
C43 P2 C37 C42 121.4(7)
Pd2 P2 C37 C42 -2.4(7)
C43 P2 C31 C32 -140.9(5)
C37 P2 C31 C32 111.4(5)
Pd2 P2 C31 C32 -14.3(5)
C43 P2 C31 C36 38.5(6)
C37 P2 C31 C36 -69.2(6)
Pd2 P2 C31 C36 165.1(5)
C19 P1 C13 C18 10.9(6)
C25 P1 C13 C18 121.7(5)
Pd1 P1 C13 C18 -110.4(5)
C19 P1 C13 C14 -169.0(5)
C25 P1 C13 C14 -58.2(5)
Pd1 P1 C13 C14 69.6(5)
C7 N1 N2 C1 178.2(6)
Pd1 N1 N2 C1 6.8(8)
P2 Pd2 C8 C9 81.2(5)
Cl1 Pd2 C8 C9 -109.8(5)
Pd1 Pd2 C8 C9 -159.3(5)
P2 Pd2 C8 C7 -99.3(5)
Cl1 Pd2 C8 C7 69.8(5)
Pd1 Pd2 C8 C7 20.3(5)
C18 C13 C14 C15 -1.1(9)
P1 C13 C14 C15 178.9(5)
C31 P2 C43 C44 33.0(6)
C37 P2 C43 C44 144.6(6)
Pd2 P2 C43 C44 -93.2(6)
C31 P2 C43 C48 -154.9(6)
C37 P2 C43 C48 -43.2(6)
Pd2 P2 C43 C48 79.0(6)
C7 C8 C9 C10 -0.8(9)
Pd2 C8 C9 C10 178.7(5)
C13 C14 C15 C16 0.2(11)
C17 C16 C15 C14 0.8(12)
C29 C30 C25 C26 -2.4(10)
C29 C30 C25 P1 179.2(5)
C19 P1 C25 C30 -124.3(6)
C13 P1 C25 C30 125.6(6)
Pd1 P1 C25 C30 -0.1(6)
C19 P1 C25 C26 57.4(6)
C13 P1 C25 C26 -52.7(6)
Pd1 P1 C25 C26 -178.4(5)
N1 N2 C1 C2 -1.0(10)
N1 N2 C1 C6 179.3(6)
N2 C1 C6 C5 -176.5(8)
C2 C1 C6 C5 3.8(12)
N2 C1 C2 C3 177.7(7)
C6 C1 C2 C3 -2.5(11)
N2 C1 C2 Pd1 -5.3(9)
C6 C1 C2 Pd1 174.5(6)
N1 Pd1 C2 C3 -177.4(8)
P1 Pd1 C2 C3 8.1(7)
Pd2 Pd1 C2 C3 -125.3(7)
N1 Pd1 C2 C1 6.3(5)
P1 Pd1 C2 C1 -168.1(5)
Pd2 Pd1 C2 C1 58.5(6)
N2 N1 C7 C12 -27.4(9)
Pd1 N1 C7 C12 142.9(6)
N2 N1 C7 C8 151.0(6)
Pd1 N1 C7 C8 -38.7(8)
C9 C8 C7 N1 178.5(6)
Pd2 C8 C7 N1 -1.0(8)
C9 C8 C7 C12 -3.1(10)
Pd2 C8 C7 C12 177.4(6)
C25 P1 C19 C20 -178.2(6)
C13 P1 C19 C20 -72.0(6)
Pd1 P1 C19 C20 52.7(6)
C25 P1 C19 C24 1.7(7)
C13 P1 C19 C24 107.9(6)
Pd1 P1 C19 C24 -127.4(6)
C14 C13 C18 C17 0.9(9)
P1 C13 C18 C17 -179.0(5)
C48 C43 C44 C45 1.0(12)
P2 C43 C44 C45 173.2(7)
C36 C31 C32 C33 1.1(9)
P2 C31 C32 C33 -179.4(5)
C32 C31 C36 C35 -1.0(10)
P2 C31 C36 C35 179.5(6)
C31 C32 C33 C34 -0.8(11)
C32 C33 C34 C35 0.3(12)
C25 C30 C29 C28 0.7(11)
C30 C29 C28 C27 0.7(12)
C30 C25 C26 C27 3.0(11)
P1 C25 C26 C27 -178.7(6)
N1 C7 C12 C11 -176.7(8)
C8 C7 C12 C11 4.9(12)
C8 C9 C10 C11 3.0(10)
C8 C9 C10 C49 -176.1(8)
C29 C28 C27 C26 -0.2(12)
C25 C26 C27 C28 -1.7(12)
C33 C34 C35 C36 -0.2(13)
C31 C36 C35 C34 0.6(12)
C7 C12 C11 C10 -2.7(15)
C49 C10 C11 C12 177.8(10)
C9 C10 C11 C12 -1.3(14)
C38 C37 C42 C41 0.8(14)
P2 C37 C42 C41 -175.8(8)
C1 C2 C3 C4 0.5(11)
Pd1 C2 C3 C4 -175.5(6)
C15 C16 C17 C18 -1.0(12)
C13 C18 C17 C16 0.1(11)
C24 C19 C20 C21 -0.1(13)
P1 C19 C20 C21 179.8(8)
C20 C19 C24 C23 -1.4(13)
P1 C19 C24 C23 178.7(7)
C44 C43 C48 C47 -0.4(12)
P2 C43 C48 C47 -172.9(7)
C19 C24 C23 C22 1.2(15)
C2 C3 C4 C5 0.3(12)
C24 C23 C22 C21 0.6(16)
C1 C6 C5 C4 -3.0(15)
C3 C4 C5 C6 1.0(14)
C39 C40 C41 C42 -4.3(16)
C37 C42 C41 C40 2.5(16)
C42 C37 C38 C39 -2.2(18)
P2 C37 C38 C39 174.3(11)
C45 C46 C47 C48 2.9(17)
C43 C48 C47 C46 -1.5(15)
C47 C46 C45 C44 -2.3(17)
C43 C44 C45 C46 0.3(15)
C41 C40 C39 C38 3(2)
C37 C38 C39 C40 0(2)
C23 C22 C21 C20 -2.2(17)
C19 C20 C21 C22 1.9(16)
